data_7008709
loop_
_publ_author_name
'Jantunen, Kimberly C.'
'Haftbaradaran, Farzad'
'Katz, Michael J.'
'Batchelor, Raymond J.'
'Schatte, Gabriele'
'Leznoff, Daniel B.'

_publ_section_title
;
 Synthesis and structure of diamido ether uranium(IV) and thorium(IV)
 halide "ate" complexes and their conversion to salt-free bis(alkyl)
 complexes.
;
_journal_issue 18
_journal_name_full 'Dalton transactions (Cambridge, England : 2003)'
_journal_page_first 3083
_journal_page_last 3091
_journal_paper_doi 10.1039/b506180f
_journal_year 2005
_chemical_formula_moiety ' C14.50 H24.5 Cl1.50 Li0.50 N1 O1 Si1 Th0.50 '
_chemical_formula_sum 'C14.5 H24.5 Cl1.5 Li0.5 N O Si Th0.5'
_chemical_formula_weight 429.6
_chemical_name_systematic
;
?
;
_space_group_IT_number 12
_symmetry_cell_setting monoclinic
_symmetry_space_group_name_Hall '-C 2y'
_symmetry_space_group_name_H-M 'C 1 2/m 1'
_atom_sites_solution_hydrogens geom
_atom_sites_solution_primary direct
_cell_angle_alpha 90
_cell_angle_beta 99.17(2)
_cell_angle_gamma 90
_cell_formula_units_Z 8
_cell_length_a 24.157(5)
_cell_length_b 17.397(4)
_cell_length_c 9.239(2)
_cell_measurement_reflns_used 0
_cell_measurement_temperature 293
_cell_measurement_theta_max 0
_cell_measurement_theta_min 0
_cell_volume 3833.2(15)
_computing_molecular_graphics
;
CAMERON (Watkin et al 1996)
;
_computing_publication_material
;
CRYSTALS (Watkin et al 2003)
;
_computing_structure_refinement
;
CRYSTALS (Watkin et al 2003)
;
_computing_structure_solution
;
SIR92 (Altomare et al, 1994)
;
_diffrn_ambient_temperature 293
_diffrn_measured_fraction_theta_full 0.995
_diffrn_measured_fraction_theta_max 0.970
_diffrn_measurement_device_type 'Rigaku RAXIS-RAPID'
_diffrn_measurement_method \w/2\q
_diffrn_radiation_monochromator graphite
_diffrn_radiation_type 'Cu K\a'
_diffrn_radiation_wavelength 1.54180
_diffrn_reflns_av_R_equivalents 0.00
_diffrn_reflns_limit_h_max 29
_diffrn_reflns_limit_h_min 0
_diffrn_reflns_limit_k_max 20
_diffrn_reflns_limit_k_min 0
_diffrn_reflns_limit_l_max 10
_diffrn_reflns_limit_l_min -10
_diffrn_reflns_number 3531
_diffrn_reflns_theta_full 51.866
_diffrn_reflns_theta_max 68.245
_diffrn_reflns_theta_min 3.144
_diffrn_standards_decay_% 0.00
_diffrn_standards_interval_count 0
_diffrn_standards_interval_time 0
_diffrn_standards_number 0
_exptl_absorpt_coefficient_mu 14.6407
_exptl_absorpt_correction_type empirical
_exptl_absorpt_process_details
;
Higashi, T. (1999). Program for Absorption Correction.
Rigaku Corporation, Tokyo, Japan.
;
_exptl_crystal_colour ' colorless '
_exptl_crystal_density_diffrn 1.448
_exptl_crystal_description ' block '
_exptl_crystal_F_000 1678.876
_exptl_crystal_size_max 0.45
_exptl_crystal_size_mid 0.30
_exptl_crystal_size_min 0.15
_refine_diff_density_max 1.84
_refine_diff_density_min -1.12
_refine_ls_extinction_method None
_refine_ls_goodness_of_fit_ref 1.0002
_refine_ls_hydrogen_treatment mixed
_refine_ls_matrix_type full
_refine_ls_number_parameters 190
_refine_ls_number_reflns 2355
_refine_ls_number_restraints 19
_refine_ls_R_factor_all 0.0761
_refine_ls_R_factor_gt 0.0469
_refine_ls_shift/su_max 0.000111
_refine_ls_structure_factor_coef F
_refine_ls_weighting_details
;
w=1/[\s^2^(Fo) + (0.026Fo)^2^]
;
_refine_ls_weighting_scheme calc
_refine_ls_wR_factor_all 0.0873
_refine_ls_wR_factor_gt 0.0597
_refine_ls_wR_factor_ref 0.0597
_reflns_limit_h_max 28
_reflns_limit_h_min -29
_reflns_limit_k_max 20
_reflns_limit_k_min 0
_reflns_limit_l_max 10
_reflns_limit_l_min 0
_reflns_number_gt 2355
_reflns_number_total 3531
_reflns_threshold_expression I>3.00u(I)
_oxford_refine_ls_scale 0.04152(11)
_cod_data_source_file b506180f.txt
_cod_data_source_block {[Me3PhNON]ThCl3Li(THF)2}2
_cod_depositor_comments
;
The following automatic conversions were performed:
'_symmetry_cell_setting' value 'Monoclinic' changed to 'monoclinic'
according to '/home/saulius/struct/CIF-dictionaries/cif_core.dic'
dictionary named 'cif_core.dic' version 2.4.1 from 2010-06-29.

Automatic conversion script
Id: cif_fix_enum 1527 2010-12-29 10:47:43Z saulius 
;
_cod_original_sg_symbol_H-M 'C 1 2/m 1 '
_cod_original_formula_sum ' C14.50 H24.5 Cl1.50 Li0.50 N1 O1 Si1 Th0.50 '
_cod_database_code 7008709
_empir_absorpt_correction_t_min 0.0083
_empir_absorpt_correction_t_max 1.0000

loop_
_symmetry_equiv_pos_as_xyz
x,y,z
-x,-y,-z
x+1/2,y+1/2,z
-x+1/2,-y+1/2,-z
-x,y,-z
x,-y,z
-x+1/2,y+1/2,-z
x+1/2,-y+1/2,z

loop_
_atom_site_label
_atom_site_type_symbol
_atom_site_fract_x
_atom_site_fract_y
_atom_site_fract_z
_atom_site_U_iso_or_equiv
_atom_site_occupancy
_atom_site_adp_type
_atom_site_refinement_flags_posn
_atom_site_refinement_flags_adp
_atom_site_refinement_flags_occupancy
_atom_site_disorder_assembly
_atom_site_disorder_group
_atom_site_attached_hydrogens
Th1 Th 0.10172(2) 0.0000 0.05042(7) 0.0430 1.0000 Uani S T . . . .
Cl1 Cl 0.0851(2) 0.0000 -0.2496(5) 0.0846 1.0000 Uani S T . . . .
Cl2 Cl 0.0000 -0.0971(2) 0.0000 0.0727 1.0000 Uani S T . . . .
Cl3 Cl 0.0779(2) 0.0000 0.3273(5) 0.0718 1.0000 Uani S T . . . .
Si1 Si 0.21546(14) 0.0917(2) 0.0057(4) 0.0651 1.0000 Uani . . . . . .
O1 O 0.2022(5) 0.0000 -0.0334(14) 0.0700 1.0000 Uani S T . . . .
O2 O 0.0108(8) -0.1586(15) -0.396(2) 0.1033 0.5000 Uani D . . . 1 .
N1 N 0.1567(4) 0.1075(5) 0.0896(10) 0.0538 1.0000 Uani . . . . . .
C1 C 0.2175(7) 0.1428(12) -0.1662(17) 0.1086 1.0000 Uani . . . . . .
C2 C 0.2844(6) 0.1053(11) 0.1283(19) 0.1011 1.0000 Uani . . . . . .
C3 C 0.1518(5) 0.1791(7) 0.1635(14) 0.0627 1.0000 Uani . . . . . .
C4 C 0.1247(5) 0.2428(7) 0.0953(16) 0.0685 1.0000 Uani . . . . . .
C5 C 0.1219(6) 0.3105(8) 0.176(2) 0.0888 1.0000 Uani . . . . . .
C6 C 0.1439(6) 0.3167(9) 0.320(2) 0.0820 1.0000 Uani . . . . . .
C7 C 0.1704(6) 0.2539(9) 0.3909(19) 0.0825 1.0000 Uani . . . . . .
C8 C 0.1741(5) 0.1850(8) 0.3160(15) 0.0657 1.0000 Uani . . . . . .
C9 C 0.0987(6) 0.2391(9) -0.0669(16) 0.0860 1.0000 Uani . . . . . .
C10 C 0.1389(10) 0.3934(10) 0.399(3) 0.1505 1.0000 Uani . . . . . .
C11 C 0.2022(7) 0.1183(10) 0.4024(15) 0.0904 1.0000 Uani . . . . . .
C12 C 0.459(2) 0.000000(7) 0.280(6) 0.33(2) 1.0000 Uiso DS . . . . .
C13 C 0.4541(17) 0.000000(10) 0.112(5) 0.33(2) 1.0000 Uiso DS . . . . .
C14 C 0.5026(9) 0.000000(10) 0.075(4) 0.33(2) 1.0000 Uiso DS . . . . .
C16 C -0.0359(18) -0.198(3) -0.427(6) 0.133(16) 0.5000 Uiso D . . . 1 .
C17 C -0.0326(17) -0.255(3) -0.549(4) 0.129(14) 0.5000 Uiso D . . . 1 .
C18 C 0.0156(18) -0.230(3) -0.606(4) 0.110(13) 0.5000 Uiso D . . . 1 .
C19 C 0.0492(12) -0.184(2) -0.478(4) 0.091(9) 0.5000 Uiso D . . . 1 .
Li1 Li 0.0045(17) -0.071(3) -0.291(4) 0.063(10) 0.5000 Uiso . . . . . .
H11 H 0.2251 0.1956 -0.1461 0.16(3) 1.0000 Uiso R . . . . .
H12 H 0.2464 0.1215 -0.2127 0.16(3) 1.0000 Uiso R . . . . .
H13 H 0.1825 0.1379 -0.2291 0.16(3) 1.0000 Uiso R . . . . .
H21 H 0.2906 0.1585 0.1482 0.14(3) 1.0000 Uiso R . . . . .
H22 H 0.3134 0.0857 0.0807 0.14(3) 1.0000 Uiso R . . . . .
H23 H 0.2841 0.0785 0.2178 0.14(3) 1.0000 Uiso R . . . . .
H51 H 0.1043 0.3542 0.1268 0.15(6) 1.0000 Uiso R . . . . .
H71 H 0.1862 0.2575 0.4917 0.14(6) 1.0000 Uiso R . . . . .
H91 H 0.0932 0.1870 -0.0965 0.12(2) 1.0000 Uiso R . . . . .
H92 H 0.1235 0.2632 -0.1230 0.12(2) 1.0000 Uiso R . . . . .
H93 H 0.0637 0.2652 -0.0817 0.12(2) 1.0000 Uiso R . . . . .
H101 H 0.1707 0.4245 0.3926 0.20(2) 0.5000 Uiso R . . . . .
H102 H 0.1369 0.3838 0.4997 0.20(2) 0.5000 Uiso R . . . . .
H103 H 0.1059 0.4198 0.3558 0.20(2) 0.5000 Uiso R . . . . .
H104 H 0.1050 0.3943 0.4394 0.20(2) 0.5000 Uiso R . . . . .
H105 H 0.1698 0.3990 0.4762 0.20(2) 0.5000 Uiso R . . . . .
H106 H 0.1388 0.4349 0.3324 0.20(2) 0.5000 Uiso R . . . . .
H111 H 0.2184 0.0811 0.3465 0.13(2) 1.0000 Uiso R . . . . .
H112 H 0.2312 0.1377 0.4749 0.13(2) 1.0000 Uiso R . . . . .
H113 H 0.1749 0.0931 0.4487 0.13(2) 1.0000 Uiso R . . . . .
H121 H 0.4246 0.0000 0.3191 0.36(2) 1.0000 Uiso RS . . . . .
H122 H 0.4798 -0.0446 0.3122 0.36(2) 1.0000 Uiso R . . . . .
H131 H 0.4330 -0.0446 0.0800 0.36(2) 1.0000 Uiso R . . . . .
H141 H 0.5210 -0.0446 0.1183 0.36(2) 1.0000 Uiso R . . . . .
H161 H -0.0652 -0.1624 -0.4574 0.17(5) 0.5000 Uiso R . . 1 1 .
H162 H -0.0439 -0.2257 -0.3438 0.17(5) 0.5000 Uiso R . . 1 1 .
H171 H -0.0646 -0.2507 -0.6236 0.17(5) 0.5000 Uiso R . . 1 1 .
H172 H -0.0292 -0.3059 -0.5138 0.17(5) 0.5000 Uiso R . . 1 1 .
H181 H 0.0365 -0.2738 -0.6287 0.14(5) 0.5000 Uiso R . . 1 1 .
H182 H 0.0066 -0.1990 -0.6904 0.14(5) 0.5000 Uiso R . . 1 1 .
H191 H 0.0766 -0.2153 -0.4215 0.12(5) 0.5000 Uiso R . . 1 1 .
H192 H 0.0671 -0.1405 -0.5136 0.12(5) 0.5000 Uiso R . . 1 1 .

loop_
_atom_site_aniso_label
_atom_site_aniso_U_11
_atom_site_aniso_U_22
_atom_site_aniso_U_33
_atom_site_aniso_U_23
_atom_site_aniso_U_13
_atom_site_aniso_U_12
Th1 0.0351(3) 0.0423(3) 0.0531(4) 0.0000 0.0113(2) 0.0000
Cl1 0.070(3) 0.119(5) 0.066(3) 0.0000 0.015(2) 0.0000
Cl2 0.049(2) 0.0406(19) 0.128(4) 0.0000 0.011(2) 0.0000
Cl3 0.071(3) 0.091(3) 0.055(3) 0.0000 0.016(2) 0.0000
Si1 0.0515(16) 0.0611(19) 0.086(2) 0.0058(19) 0.0207(16) -0.0109(16)
O1 0.054(6) 0.067(7) 0.083(8) 0.0000 -0.004(6) 0.0000
O2 0.083(13) 0.12(2) 0.122(15) -0.066(15) 0.062(12) -0.016(13)
N1 0.057(5) 0.046(5) 0.060(6) 0.005(5) 0.016(4) -0.007(4)
C1 0.106(12) 0.123(15) 0.108(12) 0.029(12) 0.052(10) -0.013(12)
C2 0.059(8) 0.113(14) 0.129(13) -0.010(12) 0.006(9) -0.020(9)
C3 0.062(7) 0.050(6) 0.076(9) -0.003(6) 0.014(6) -0.006(6)
C4 0.055(6) 0.045(6) 0.106(11) 0.006(7) 0.015(7) -0.004(5)
C5 0.060(8) 0.053(7) 0.156(16) 0.009(10) 0.024(10) 0.002(7)
C6 0.068(8) 0.067(9) 0.112(12) -0.018(9) 0.017(8) -0.010(7)
C7 0.062(8) 0.074(9) 0.112(12) -0.022(9) 0.016(8) -0.013(7)
C8 0.058(7) 0.063(7) 0.076(9) -0.008(7) 0.008(6) -0.011(6)
C9 0.064(8) 0.069(9) 0.119(13) 0.029(9) -0.003(8) -0.012(7)
C10 0.155(19) 0.066(10) 0.23(2) -0.062(15) 0.033(18) 0.002(12)
C11 0.112(12) 0.087(11) 0.066(9) 0.016(8) -0.005(8) -0.015(10)

loop_
_atom_type_symbol
_atom_type_scat_dispersion_real
_atom_type_scat_dispersion_imag
_atom_type_scat_Cromer_Mann_a1
_atom_type_scat_Cromer_Mann_b1
_atom_type_scat_Cromer_Mann_a2
_atom_type_scat_Cromer_Mann_b2
_atom_type_scat_Cromer_Mann_a3
_atom_type_scat_Cromer_Mann_b3
_atom_type_scat_Cromer_Mann_a4
_atom_type_scat_Cromer_Mann_b4
_atom_type_scat_Cromer_Mann_c
_atom_type_scat_source
'Th ' -4.1491 12.3296 35.5645 0.5634 23.4219 3.4620 12.7473 17.8309 4.8070 99.1722 13.4314 International_Tables_Vol_IV_Table_2.2B
'Si ' 0.2541 0.3302 6.2915 2.4386 3.0353 32.3337 1.9891 0.6785 1.5410 81.6937 1.1407 International_Tables_Vol_IV_Table_2.2B
'Cl ' 0.3639 0.7018 11.4604 0.0104 7.1964 1.1662 6.2556 18.5194 1.6455 47.7784 -9.5574 International_Tables_Vol_IV_Table_2.2B
'O ' 0.0492 0.0322 3.0485 13.2771 2.2868 5.7011 1.5463 0.3239 0.8670 32.9089 0.2508 International_Tables_Vol_IV_Table_2.2B
'C ' 0.0181 0.0091 2.3100 20.8439 1.0200 10.2075 1.5886 0.5687 0.8650 51.6512 0.2156 International_Tables_Vol_IV_Table_2.2B
'H ' 0.0000 0.0000 0.4930 10.5109 0.3229 26.1257 0.1402 3.1424 0.0408 57.7998 0.0030 International_Tables_Vol_IV_Table_2.2B
'Li ' 0.0008 0.0003 1.1282 3.9546 0.7508 1.0524 0.6175 85.3905 0.4653 168.2610 0.0377 International_Tables_Vol_IV_Table_2.2B
'N ' 0.0311 0.0180 12.2126 0.0057 3.1322 9.8933 2.0125 28.9975 1.1663 0.5826 -11.5290 International_Tables_Vol_IV_Table_2.2B

loop_
_geom_angle_atom_site_label_1
_geom_angle_site_symmetry_1
_geom_angle_atom_site_label_2
_geom_angle_site_symmetry_2
_geom_angle_atom_site_label_3
_geom_angle_site_symmetry_3
_geom_angle
_geom_angle_publ_flag
N1 6_555 Th1 . Cl2 6_555 159.8(3) yes
N1 6_555 Th1 . Cl1 . 98.5(2) yes
Cl2 6_555 Th1 . Cl1 . 81.72(9) yes
N1 6_555 Th1 . Cl2 . 90.3(2) yes
Cl2 6_555 Th1 . Cl2 . 69.65(13) yes
Cl1 . Th1 . Cl2 . 81.72(9) yes
N1 6_555 Th1 . Cl3 . 93.2(2) yes
Cl2 6_555 Th1 . Cl3 . 81.50(8) yes
Cl1 . Th1 . Cl3 . 159.52(15) yes
Cl2 . Th1 . Cl3 . 81.50(8) yes
N1 6_555 Th1 . O1 . 60.9(3) yes
Cl2 6_555 Th1 . O1 . 136.67(15) yes
Cl1 . Th1 . O1 . 72.5(3) yes
Cl2 . Th1 . O1 . 136.67(15) yes
Cl3 . Th1 . O1 . 128.0(3) yes
N1 6_555 Th1 . N1 . 109.5(5) yes
Cl2 6_555 Th1 . N1 . 90.3(2) yes
Cl1 . Th1 . N1 . 98.5(2) yes
Cl2 . Th1 . N1 . 159.8(3) yes
Cl3 . Th1 . N1 . 93.2(2) yes
O1 . Th1 . N1 . 60.9(3) yes
Th1 . Cl1 . Li1 6_555 98.7(10) yes
Th1 . Cl1 . Li1 . 98.7(10) yes
Li1 6_555 Cl1 . Li1 . 66(2) yes
Th1 . Cl2 . Th1 2_555 110.35(13) yes
Th1 . Cl2 . Li1 5_555 85.1(9) yes
Th1 2_555 Cl2 . Li1 5_555 84.2(9) yes
Th1 . Cl2 . Li1 . 84.2(9) yes
Th1 2_555 Cl2 . Li1 . 85.1(9) yes
Li1 5_555 Cl2 . Li1 . 161.2(19) yes
Th1 . Cl3 . Li1 2_555 99.7(10) yes
Th1 . Cl3 . Li1 5_555 99.7(10) yes
Li1 2_555 Cl3 . Li1 5_555 65(2) yes
O1 . Si1 . N1 . 96.1(6) yes
O1 . Si1 . C1 . 108.0(8) yes
N1 . Si1 . C1 . 116.5(7) yes
O1 . Si1 . C2 . 112.1(7) yes
N1 . Si1 . C2 . 114.8(7) yes
C1 . Si1 . C2 . 108.6(8) yes
Th1 . O1 . Si1 . 95.1(5) yes
Th1 . O1 . Si1 6_555 95.1(5) yes
Si1 . O1 . Si1 6_555 149.0(8) yes
C16 . O2 . C19 . 111(2) yes
C16 . O2 . Li1 . 114(2) yes
C19 . O2 . Li1 . 133(2) yes
Th1 . N1 . Si1 . 107.1(5) yes
Th1 . N1 . C3 . 134.0(8) yes
Si1 . N1 . C3 . 118.9(8) yes
Si1 . C1 . H11 . 109.4 no
Si1 . C1 . H12 . 109.0 no
H11 . C1 . H12 . 109.5 no
Si1 . C1 . H13 . 110.0 no
H11 . C1 . H13 . 109.5 no
H12 . C1 . H13 . 109.5 no
Si1 . C2 . H21 . 109.8 no
Si1 . C2 . H22 . 109.0 no
H21 . C2 . H22 . 109.5 no
Si1 . C2 . H23 . 109.6 no
H21 . C2 . H23 . 109.5 no
H22 . C2 . H23 . 109.5 no
N1 . C3 . C4 . 123.2(11) yes
N1 . C3 . C8 . 119.0(11) yes
C4 . C3 . C8 . 117.8(12) yes
C3 . C4 . C5 . 119.4(14) yes
C3 . C4 . C9 . 120.1(12) yes
C5 . C4 . C9 . 120.5(13) yes
C4 . C5 . C6 . 122.9(14) yes
C4 . C5 . H51 . 118.5 no
C6 . C5 . H51 . 118.6 no
C5 . C6 . C7 . 118.9(15) yes
C5 . C6 . C10 . 119.3(17) yes
C7 . C6 . C10 . 121.8(16) yes
C6 . C7 . C8 . 120.4(15) yes
C6 . C7 . H71 . 119.8 no
C8 . C7 . H71 . 119.8 no
C3 . C8 . C7 . 120.5(13) yes
C3 . C8 . C11 . 122.2(12) yes
C7 . C8 . C11 . 117.2(12) yes
C4 . C9 . H91 . 109.8 no
C4 . C9 . H92 . 108.6 no
H91 . C9 . H92 . 109.6 no
C4 . C9 . H93 . 109.8 no
H91 . C9 . H93 . 109.6 no
H92 . C9 . H93 . 109.5 no
C6 . C10 . H101 . 109.6 no
C6 . C10 . H102 . 109.5 no
H101 . C10 . H102 . 109.3 no
C6 . C10 . H103 . 109.9 no
H101 . C10 . H103 . 109.3 no
H102 . C10 . H103 . 109.3 no
C6 . C10 . H104 . 109.7 no
H101 . C10 . H104 . 140.7 no
H102 . C10 . H104 . 56.2 no
H103 . C10 . H104 . 56.2 no
C6 . C10 . H105 . 109.4 no
H101 . C10 . H105 . 56.2 no
H102 . C10 . H105 . 56.2 no
H103 . C10 . H105 . 140.7 no
H104 . C10 . H105 . 109.3 no
C6 . C10 . H106 . 109.9 no
H101 . C10 . H106 . 56.2 no
H102 . C10 . H106 . 140.7 no
H103 . C10 . H106 . 56.2 no
H104 . C10 . H106 . 109.3 no
H105 . C10 . H106 . 109.3 no
C8 . C11 . H111 . 115.3 no
C8 . C11 . H112 . 108.5 no
H111 . C11 . H112 . 107.8 no
C8 . C11 . H113 . 107.9 no
H111 . C11 . H113 . 107.8 no
H112 . C11 . H113 . 109.5 no
H122 6_555 C12 . C13 . 105.4 no
H122 6_555 C12 . H121 . 109.5 no
C13 . C12 . H121 . 117.3 no
H122 6_555 C12 . H122 . 109.5 no
C13 . C12 . H122 . 105.4 no
H121 . C12 . H122 . 109.5 no
C12 . C13 . H131 6_555 105.2 no
C12 . C13 . C14 . 110.5(10) yes
H131 6_555 C13 . C14 . 113.0 no
C12 . C13 . H131 . 105.2 no
H131 6_555 C13 . H131 . 109.5 no
C14 . C13 . H131 . 113.0 no
C14 2_655 C14 . H141 6_555 112.5 no
C14 2_655 C14 . C13 . 109.4(10) yes
H141 6_555 C14 . C13 . 106.2 no
C14 2_655 C14 . H141 . 112.5 no
H141 6_555 C14 . H141 . 109.5 no
C13 . C14 . H141 . 106.2 no
O2 . C16 . C17 . 111(2) yes
O2 . C16 . H161 . 107.2 no
C17 . C16 . H161 . 109.0 no
O2 . C16 . H162 . 111.8 no
C17 . C16 . H162 . 108.5 no
H161 . C16 . H162 . 109.5 no
C16 . C17 . C18 . 103(2) yes
C16 . C17 . H171 . 111.2 no
C18 . C17 . H171 . 109.4 no
C16 . C17 . H172 . 111.4 no
C18 . C17 . H172 . 112.0 no
H171 . C17 . H172 . 109.5 no
C17 . C18 . C19 . 104(2) yes
C17 . C18 . H181 . 110.2 no
C19 . C18 . H181 . 110.7 no
C17 . C18 . H182 . 112.4 no
C19 . C18 . H182 . 110.3 no
H181 . C18 . H182 . 109.5 no
C18 . C19 . O2 . 106(2) yes
C18 . C19 . H191 . 110.2 no
O2 . C19 . H191 . 111.1 no
C18 . C19 . H192 . 111.1 no
O2 . C19 . H192 . 109.3 no
H191 . C19 . H192 . 109.5 no
Cl3 5_555 Li1 . Cl1 . 114.8(19) yes
Cl3 5_555 Li1 . Cl2 . 93.6(14) yes
Cl1 . Li1 . Cl2 . 95.3(13) yes
Cl3 5_555 Li1 . O2 . 121(2) yes
Cl1 . Li1 . O2 . 113(2) yes
Cl2 . Li1 . O2 . 114(2) yes

loop_
_geom_bond_atom_site_label_1
_geom_bond_site_symmetry_1
_geom_bond_atom_site_label_2
_geom_bond_site_symmetry_2
_geom_bond_distance
_geom_bond_publ_flag
Th1 . N1 6_555 2.289(9) yes
Th1 . Cl2 6_555 2.957(2) yes
Th1 . Cl1 . 2.737(5) yes
Th1 . Cl2 . 2.957(2) yes
Th1 . Cl3 . 2.710(5) yes
Th1 . O1 . 2.664(13) yes
Th1 . N1 . 2.289(9) yes
Cl1 . Li1 6_555 2.29(4) yes
Cl1 . Li1 . 2.29(4) yes
Cl2 . Li1 5_555 2.74(4) yes
Cl2 . Li1 . 2.74(4) yes
Cl3 . Li1 2_555 2.32(4) yes
Cl3 . Li1 5_555 2.32(4) yes
Si1 . O1 . 1.656(5) yes
Si1 . N1 . 1.743(10) yes
Si1 . C1 . 1.828(15) yes
Si1 . C2 . 1.873(14) yes
O2 . C16 . 1.31(4) yes
O2 . C19 . 1.35(3) yes
O2 . Li1 . 1.83(5) yes
N1 . C3 . 1.435(15) yes
C1 . H11 . 0.950 no
C1 . H12 . 0.950 no
C1 . H13 . 0.950 no
C2 . H21 . 0.950 no
C2 . H22 . 0.950 no
C2 . H23 . 0.950 no
C3 . C4 . 1.386(17) yes
C3 . C8 . 1.429(18) yes
C4 . C5 . 1.40(2) yes
C4 . C9 . 1.531(19) yes
C5 . C6 . 1.36(2) yes
C5 . H51 . 0.950 no
C6 . C7 . 1.38(2) yes
C6 . C10 . 1.54(2) yes
C7 . C8 . 1.394(19) yes
C7 . H71 . 0.950 no
C8 . C11 . 1.508(19) yes
C9 . H91 . 0.950 no
C9 . H92 . 0.950 no
C9 . H93 . 0.950 no
C10 . H101 . 0.950 no
C10 . H102 . 0.950 no
C10 . H103 . 0.950 no
C10 . H104 . 0.950 no
C10 . H105 . 0.950 no
C10 . H106 . 0.950 no
C11 . H111 . 0.950 no
C11 . H112 . 0.950 no
C11 . H113 . 0.950 no
C12 . H122 6_555 0.950 no
C12 . C13 . 1.54(5) yes
C12 . H121 . 0.950 no
C12 . H122 . 0.950 no
C13 . H131 6_555 0.950 no
C13 . C14 . 1.27(6) yes
C13 . H131 . 0.950 no
C14 . C14 2_655 1.38(7) yes
C14 . H141 6_555 0.950 no
C14 . H141 . 0.950 no
C16 . C17 . 1.51(5) yes
C16 . H161 . 0.950 no
C16 . H162 . 0.950 no
C17 . C18 . 1.41(4) yes
C17 . H171 . 0.950 no
C17 . H172 . 0.950 no
C18 . C19 . 1.56(4) yes
C18 . H181 . 0.950 no
C18 . H182 . 0.950 no
C19 . H191 . 0.950 no
C19 . H192 . 0.950 no
